data_2237188
loop_
_publ_author_name
'Burrow, Robert A.'
'Siqueira da Silva, Rubia M.'

_publ_section_title
;
 (9<i>H</i>-Fluoren-9-yl)(phenyl)phosphinic acid
;
_journal_coeditor_code LH5563
_journal_issue 1
_journal_name_full 'Acta Crystallographica Section E'
_journal_page_first o1
_journal_paper_doi 10.1107/S160053681204891X
_journal_volume 69
_journal_year 2013
_chemical_formula_iupac 'C19 H15 O2 P'
_chemical_formula_moiety 'C19 H15 O2 P'
_chemical_formula_sum 'C19 H15 O2 P'
_chemical_formula_weight 306.28
_chemical_name_common RS137:C13H9PO2HPh
_chemical_name_systematic
;
(9<i>H</i>-Fluoren-9-yl)(phenyl)phosphinic acid
;
_space_group_crystal_system triclinic
_space_group_IT_number 2
_space_group_name_Hall '-P 1'
_space_group_name_H-M_alt 'P -1'
_atom_sites_solution_hydrogens geom
_atom_sites_solution_primary direct
_atom_sites_solution_secondary difmap
_cell_angle_alpha 73.348(5)
_cell_angle_beta 87.388(5)
_cell_angle_gamma 83.619(6)
_cell_formula_units_Z 2
_cell_length_a 8.5736(7)
_cell_length_b 9.5668(8)
_cell_length_c 9.6750(7)
_cell_measurement_reflns_used 3726
_cell_measurement_temperature 100.(2)
_cell_measurement_theta_max 29.6399
_cell_measurement_theta_min 2.2338
_cell_volume 755.49(11)
_computing_cell_refinement 'SAINT (Bruker, 2012)'
_computing_data_collection 'APEX2 (Bruker, 2012)'
_computing_data_reduction 'SAINT (Bruker, 2012)'
_computing_molecular_graphics 'DIAMOND (Brandenburg, 2012)'
_computing_publication_material 'PLATON (Spek, 2009) and publCIF (Westrip, 2010)'
_computing_structure_refinement 'SHELXL97 (Sheldrick, 2008)'
_computing_structure_solution 'SHELXS97 (Sheldrick, 2008)'
_diffrn_ambient_temperature 100.(2)
_diffrn_detector_area_resol_mean 8.3333
_diffrn_measured_fraction_theta_full 0.995
_diffrn_measured_fraction_theta_max 0.995
_diffrn_measurement_device_type 'Bruker X8 Kappa APEXII'
_diffrn_measurement_method '0.5 \% \w & \f scans'
_diffrn_radiation_monochromator 'graphite crystal'
_diffrn_radiation_type 'Mo K\a'
_diffrn_radiation_wavelength 0.71073
_diffrn_reflns_av_R_equivalents 0.0470
_diffrn_reflns_av_sigmaI/netI 0.0459
_diffrn_reflns_limit_h_max 12
_diffrn_reflns_limit_h_min -12
_diffrn_reflns_limit_k_max 13
_diffrn_reflns_limit_k_min -13
_diffrn_reflns_limit_l_max 13
_diffrn_reflns_limit_l_min -13
_diffrn_reflns_number 21221
_diffrn_reflns_theta_full 30.55
_diffrn_reflns_theta_max 30.55
_diffrn_reflns_theta_min 3.10
_exptl_absorpt_coefficient_mu 0.186
_exptl_absorpt_correction_T_max 0.988
_exptl_absorpt_correction_T_min 0.941
_exptl_absorpt_correction_type numerical
_exptl_absorpt_process_details
;
(SADABS; Bruker, 2012)
;
_exptl_crystal_colour colourless
_exptl_crystal_density_diffrn 1.346
_exptl_crystal_density_method 'not measured'
_exptl_crystal_description block
_exptl_crystal_F_000 320
_exptl_crystal_size_max 0.280
_exptl_crystal_size_mid 0.130
_exptl_crystal_size_min 0.070
_refine_diff_density_max 0.328
_refine_diff_density_min -0.405
_refine_ls_extinction_method none
_refine_ls_goodness_of_fit_ref 1.028
_refine_ls_hydrogen_treatment mixed
_refine_ls_matrix_type full
_refine_ls_number_parameters 202
_refine_ls_number_reflns 4614
_refine_ls_number_restraints 0
_refine_ls_restrained_S_all 1.028
_refine_ls_R_factor_all 0.0621
_refine_ls_R_factor_gt 0.0438
_refine_ls_shift/su_max 0.001
_refine_ls_shift/su_mean 0.000
_refine_ls_structure_factor_coef Fsqd
_refine_ls_weighting_details 'calc w=1/[\s^2^(Fo^2^)+(0.0492P)^2^+0.2304P] where P=(Fo^2^+2Fc^2^)/3'
_refine_ls_weighting_scheme calc
_refine_ls_wR_factor_gt 0.1019
_refine_ls_wR_factor_ref 0.1115
_reflns_number_gt 3560
_reflns_number_total 4614
_reflns_threshold_expression I>2\s(I)
_cod_data_source_file lh5563.cif
_cod_data_source_block I
_cod_original_cell_volume 755.49(10)
_cod_database_code 2237188
_cod_database_fobs_code 2237188

loop_
_space_group_symop_id
_space_group_symop_operation_xyz
1 x,y,z
2 -x,-y,-z

loop_
_atom_site_type_symbol
_atom_site_label
_atom_site_fract_x
_atom_site_fract_y
_atom_site_fract_z
_atom_site_U_iso_or_equiv
_atom_site_adp_type
_atom_site_calc_flag
_atom_site_refinement_flags
_atom_site_occupancy
P P1 0.38649(4) 0.66642(4) 0.34500(4) 0.01663(10) Uani d . 1
O O1 0.43045(13) 0.51673(11) 0.31276(11) 0.0229(2) Uani d . 1
H H1 0.468(2) 0.446(2) 0.390(2) 0.034 Uiso d . 1
O O2 0.46941(12) 0.68440(11) 0.47107(10) 0.0194(2) Uani d . 1
C C11 0.17814(16) 0.68985(15) 0.37075(14) 0.0175(3) Uani d . 1
C C12 0.11582(17) 0.78050(16) 0.45427(15) 0.0211(3) Uani d . 1
H H12 0.1836 0.8302 0.4944 0.025 Uiso calc R 1
C C13 -0.04498(18) 0.79814(18) 0.47880(16) 0.0259(3) Uani d . 1
H H13 -0.0872 0.8602 0.5353 0.031 Uiso calc R 1
C C14 -0.14413(18) 0.72501(18) 0.42077(16) 0.0270(3) Uani d . 1
H H14 -0.254 0.7363 0.4386 0.032 Uiso calc R 1
C C15 -0.08337(18) 0.63552(18) 0.33692(16) 0.0263(3) Uani d . 1
H H15 -0.1517 0.5862 0.297 0.032 Uiso calc R 1
C C16 0.07715(18) 0.61796(17) 0.31121(16) 0.0228(3) Uani d . 1
H H16 0.1185 0.5571 0.2532 0.027 Uiso calc R 1
C C21 0.43723(16) 0.80119(15) 0.18013(14) 0.0169(3) Uani d . 1
H H21 0.5521 0.786 0.1589 0.02 Uiso calc R 1
C C22 0.39388(16) 0.95586(15) 0.18998(14) 0.0177(3) Uani d . 1
C C23 0.44714(18) 1.02482(16) 0.28454(15) 0.0224(3) Uani d . 1
H H23 0.5212 0.9741 0.3566 0.027 Uiso calc R 1
C C24 0.3897(2) 1.16927(18) 0.27144(17) 0.0272(3) Uani d . 1
H H24 0.4249 1.218 0.3353 0.033 Uiso calc R 1
C C25 0.2816(2) 1.24361(17) 0.16620(18) 0.0286(4) Uani d . 1
H H25 0.2444 1.3428 0.1586 0.034 Uiso calc R 1
C C26 0.22646(19) 1.17511(17) 0.07137(17) 0.0251(3) Uani d . 1
H H26 0.1517 1.2262 0.0001 0.03 Uiso calc R 1
C C27 0.28382(17) 1.02979(15) 0.08387(14) 0.0184(3) Uani d . 1
C C28 0.25172(17) 0.93164(16) -0.00072(14) 0.0190(3) Uani d . 1
C C29 0.15364(18) 0.95394(19) -0.11764(16) 0.0254(3) Uani d . 1
H H29 0.0904 1.0443 -0.1533 0.031 Uiso calc R 1
C C30 0.15047(19) 0.8417(2) -0.18061(16) 0.0301(4) Uani d . 1
H H30 0.0847 0.8558 -0.2609 0.036 Uiso calc R 1
C C31 0.2418(2) 0.7084(2) -0.12883(17) 0.0298(4) Uani d . 1
H H31 0.2379 0.6331 -0.1743 0.036 Uiso calc R 1
C C32 0.33901(19) 0.68459(17) -0.01075(16) 0.0244(3) Uani d . 1
H H32 0.4007 0.5934 0.0255 0.029 Uiso calc R 1
C C33 0.34340(17) 0.79710(16) 0.05227(14) 0.0183(3) Uani d . 1

loop_
_atom_site_aniso_label
_atom_site_aniso_U_11
_atom_site_aniso_U_22
_atom_site_aniso_U_33
_atom_site_aniso_U_12
_atom_site_aniso_U_13
_atom_site_aniso_U_23
P1 0.01661(18) 0.01688(17) 0.01648(17) -0.00126(13) -0.00200(12) -0.00478(13)
O1 0.0300(6) 0.0182(5) 0.0207(5) 0.0024(4) -0.0058(4) -0.0071(4)
O2 0.0200(5) 0.0194(5) 0.0196(5) -0.0018(4) -0.0046(4) -0.0060(4)
C11 0.0177(7) 0.0192(6) 0.0148(6) -0.0048(5) -0.0007(5) -0.0024(5)
C12 0.0193(7) 0.0264(7) 0.0186(6) -0.0042(6) -0.0009(5) -0.0073(5)
C13 0.0205(7) 0.0342(8) 0.0222(7) -0.0016(6) 0.0021(6) -0.0076(6)
C14 0.0163(7) 0.0356(9) 0.0247(7) -0.0047(6) 0.0000(6) -0.0009(6)
C15 0.0224(8) 0.0301(8) 0.0256(7) -0.0106(6) -0.0053(6) -0.0031(6)
C16 0.0243(8) 0.0234(7) 0.0216(7) -0.0055(6) -0.0033(6) -0.0062(6)
C21 0.0151(6) 0.0191(6) 0.0169(6) -0.0027(5) 0.0010(5) -0.0054(5)
C22 0.0175(7) 0.0186(6) 0.0174(6) -0.0052(5) 0.0049(5) -0.0052(5)
C23 0.0234(8) 0.0253(7) 0.0206(7) -0.0090(6) 0.0033(5) -0.0078(6)
C24 0.0330(9) 0.0273(8) 0.0269(8) -0.0133(7) 0.0089(6) -0.0144(6)
C25 0.0331(9) 0.0199(7) 0.0339(8) -0.0058(6) 0.0124(7) -0.0102(6)
C26 0.0227(8) 0.0230(7) 0.0265(7) -0.0005(6) 0.0061(6) -0.0037(6)
C27 0.0186(7) 0.0199(7) 0.0164(6) -0.0043(5) 0.0048(5) -0.0048(5)
C28 0.0179(7) 0.0239(7) 0.0149(6) -0.0043(5) 0.0032(5) -0.0048(5)
C29 0.0191(7) 0.0367(9) 0.0191(7) -0.0033(6) 0.0010(5) -0.0057(6)
C30 0.0247(8) 0.0501(10) 0.0190(7) -0.0090(7) -0.0006(6) -0.0135(7)
C31 0.0322(9) 0.0407(9) 0.0244(7) -0.0133(7) 0.0052(6) -0.0188(7)
C32 0.0266(8) 0.0264(8) 0.0232(7) -0.0066(6) 0.0061(6) -0.0112(6)
C33 0.0186(7) 0.0219(7) 0.0157(6) -0.0052(5) 0.0031(5) -0.0066(5)

loop_
_atom_type_symbol
_atom_type_description
_atom_type_scat_dispersion_real
_atom_type_scat_dispersion_imag
_atom_type_scat_source
C C 0.0033 0.0016 'International Tables Vol C Tables 4.2.6.8 and 6.1.1.4'
H H 0.0000 0.0000 'International Tables Vol C Tables 4.2.6.8 and 6.1.1.4'
O O 0.0106 0.0060 'International Tables Vol C Tables 4.2.6.8 and 6.1.1.4'
P P 0.1023 0.0942 'International Tables Vol C Tables 4.2.6.8 and 6.1.1.4'

loop_
_geom_angle_atom_site_label_1
_geom_angle_atom_site_label_2
_geom_angle_atom_site_label_3
_geom_angle
O2 P1 O1 114.59(6)
O2 P1 C11 110.59(6)
O1 P1 C11 108.24(6)
O2 P1 C21 110.70(6)
O1 P1 C21 104.29(6)
C11 P1 C21 108.08(6)
P1 O1 H1 113.2(12)
C12 C11 C16 119.49(13)
C12 C11 P1 118.86(11)
C16 C11 P1 121.64(11)
C13 C12 C11 120.14(14)
C13 C12 H12 119.9
C11 C12 H12 119.9
C12 C13 C14 119.98(15)
C12 C13 H13 120.0
C14 C13 H13 120.0
C15 C14 C13 120.26(14)
C15 C14 H14 119.9
C13 C14 H14 119.9
C14 C15 C16 120.11(14)
C14 C15 H15 119.9
C16 C15 H15 119.9
C15 C16 C11 120.00(14)
C15 C16 H16 120.0
C11 C16 H16 120.0
C22 C21 C33 102.97(11)
C22 C21 P1 111.40(9)
C33 C21 P1 112.47(9)
C22 C21 H21 109.9
C33 C21 H21 109.9
P1 C21 H21 109.9
C23 C22 C27 121.07(14)
C23 C22 C21 129.34(13)
C27 C22 C21 109.59(12)
C24 C23 C22 118.52(15)
C24 C23 H23 120.7
C22 C23 H23 120.7
C23 C24 C25 120.83(15)
C23 C24 H24 119.6
C25 C24 H24 119.6
C24 C25 C26 121.12(15)
C24 C25 H25 119.4
C26 C25 H25 119.4
C27 C26 C25 118.36(15)
C27 C26 H26 120.8
C25 C26 H26 120.8
C26 C27 C22 120.10(14)
C26 C27 C28 130.83(14)
C22 C27 C28 109.06(12)
C29 C28 C33 120.35(14)
C29 C28 C27 130.97(14)
C33 C28 C27 108.67(12)
C30 C29 C28 118.50(15)
C30 C29 H29 120.7
C28 C29 H29 120.7
C29 C30 C31 121.31(15)
C29 C30 H30 119.3
C31 C30 H30 119.3
C30 C31 C32 120.56(15)
C30 C31 H31 119.7
C32 C31 H31 119.7
C33 C32 C31 118.38(15)
C33 C32 H32 120.8
C31 C32 H32 120.8
C32 C33 C28 120.90(14)
C32 C33 C21 129.44(14)
C28 C33 C21 109.66(12)

loop_
_geom_bond_atom_site_label_1
_geom_bond_atom_site_label_2
_geom_bond_distance
P1 O2 1.4997(10)
P1 O1 1.5541(11)
P1 C11 1.7905(15)
P1 C21 1.8108(14)
O1 H1 0.90(2)
C11 C12 1.396(2)
C11 C16 1.400(2)
C12 C13 1.388(2)
C12 H12 0.95
C13 C14 1.389(2)
C13 H13 0.95
C14 C15 1.387(2)
C14 H14 0.95
C15 C16 1.388(2)
C15 H15 0.95
C16 H16 0.95
C21 C22 1.5140(19)
C21 C33 1.5181(19)
C21 H21 1.0
C22 C23 1.3898(19)
C22 C27 1.403(2)
C23 C24 1.386(2)
C23 H23 0.95
C24 C25 1.388(2)
C24 H24 0.95
C25 C26 1.396(2)
C25 H25 0.95
C26 C27 1.395(2)
C26 H26 0.95
C27 C28 1.4648(19)
C28 C29 1.393(2)
C28 C33 1.404(2)
C29 C30 1.381(2)
C29 H29 0.95
C30 C31 1.392(3)
C30 H30 0.95
C31 C32 1.395(2)
C31 H31 0.95
C32 C33 1.385(2)
C32 H32 0.95

loop_
_geom_hbond_atom_site_label_D
_geom_hbond_atom_site_label_H
_geom_hbond_atom_site_label_A
_geom_hbond_site_symmetry_A
_geom_hbond_distance_DH
_geom_hbond_distance_HA
_geom_hbond_distance_DA
_geom_hbond_angle_DHA
_geom_hbond_publ_flag
O1 H1 O2 2_666 0.90(2) 1.61(2) 2.5107(15) 177.9(19) y

loop_
_geom_torsion_atom_site_label_1
_geom_torsion_atom_site_label_2
_geom_torsion_atom_site_label_3
_geom_torsion_atom_site_label_4
_geom_torsion
O2 P1 C11 C12 28.54(13)
O1 P1 C11 C12 154.83(11)
C21 P1 C11 C12 -92.78(12)
O2 P1 C11 C16 -150.46(11)
O1 P1 C11 C16 -24.18(13)
C21 P1 C11 C16 88.21(13)
C16 C11 C12 C13 0.5(2)
P1 C11 C12 C13 -178.55(11)
C11 C12 C13 C14 0.3(2)
C12 C13 C14 C15 -0.7(2)
C13 C14 C15 C16 0.4(2)
C14 C15 C16 C11 0.4(2)
C12 C11 C16 C15 -0.8(2)
P1 C11 C16 C15 178.15(11)
O2 P1 C21 C22 -59.17(11)
O1 P1 C21 C22 177.10(9)
C11 P1 C21 C22 62.09(11)
O2 P1 C21 C33 -174.18(9)
O1 P1 C21 C33 62.09(11)
C11 P1 C21 C33 -52.93(11)
C33 C21 C22 C23 -178.06(13)
P1 C21 C22 C23 61.18(17)
C33 C21 C22 C27 1.98(14)
P1 C21 C22 C27 -118.78(11)
C27 C22 C23 C24 -0.4(2)
C21 C22 C23 C24 179.68(13)
C22 C23 C24 C25 -0.1(2)
C23 C24 C25 C26 0.5(2)
C24 C25 C26 C27 -0.6(2)
C25 C26 C27 C22 0.1(2)
C25 C26 C27 C28 -178.32(13)
C23 C22 C27 C26 0.3(2)
C21 C22 C27 C26 -179.72(12)
C23 C22 C27 C28 179.08(12)
C21 C22 C27 C28 -0.95(15)
C26 C27 C28 C29 -0.6(3)
C22 C27 C28 C29 -179.21(14)
C26 C27 C28 C33 178.00(14)
C22 C27 C28 C33 -0.60(15)
C33 C28 C29 C30 -0.8(2)
C27 C28 C29 C30 177.70(14)
C28 C29 C30 C31 0.4(2)
C29 C30 C31 C32 0.3(2)
C30 C31 C32 C33 -0.7(2)
C31 C32 C33 C28 0.3(2)
C31 C32 C33 C21 179.97(13)
C29 C28 C33 C32 0.4(2)
C27 C28 C33 C32 -178.41(12)
C29 C28 C33 C21 -179.31(12)
C27 C28 C33 C21 1.90(15)
C22 C21 C33 C32 177.99(14)
P1 C21 C33 C32 -61.99(17)
C22 C21 C33 C28 -2.36(14)
P1 C21 C33 C28 117.67(11)
